data_7048782
loop_
_publ_author_name
'Liu, Pai-Heng'
'Tsai, Fu-Te'
'Chen, Bo-Hao'
'Hsu, I-Jui'
'Hsieh, Hung-Hsi'
'Liaw, Wen-Feng'

_publ_section_title
;
 Insight into chalcogenolate-bound {Fe(NO)<sub>2</sub>}<sup>9</sup>
 dinitrosyl iron complexes (DNICs): covalent character versus ionic
 character.
;
_journal_issue 18
_journal_name_full 'Dalton transactions (Cambridge, England : 2003)'
_journal_page_first 6040
_journal_page_last 6050
_journal_paper_doi 10.1039/c8dt04670k
_journal_volume 48
_journal_year 2019
_chemical_formula_moiety 'C14 H30 Fe K N2 O10'
_chemical_formula_sum 'C14 H30 Fe K N2 O10'
_chemical_formula_weight 481.35
_space_group_IT_number 19
_space_group_name_Hall 'P 2ac 2ab'
_space_group_name_H-M_alt 'P 21 21 21'
_symmetry_cell_setting orthorhombic
_symmetry_space_group_name_Hall 'P 2ac 2ab'
_symmetry_space_group_name_H-M 'P 21 21 21'
_atom_sites_solution_hydrogens geom
_atom_sites_solution_primary direct
_atom_sites_solution_secondary difmap
_audit_creation_method SHELXL-97
_audit_update_record
;
2018-09-05 deposited with the CCDC.
2019-01-25 downloaded from the CCDC.
;
_cell_angle_alpha 90.00
_cell_angle_beta 90.00
_cell_angle_gamma 90.00
_cell_formula_units_Z 4
_cell_length_a 9.9994(4)
_cell_length_b 11.3818(5)
_cell_length_c 20.3653(7)
_cell_measurement_reflns_used 6215
_cell_measurement_temperature 200(2)
_cell_measurement_theta_max 24.68
_cell_measurement_theta_min 2.68
_cell_volume 2317.80(16)
_computing_molecular_graphics 'Ortep-3 for Windows (Farrugia, 1997)'
_computing_publication_material 'WinGX publication routines (Farrugia, 1999)'
_computing_structure_refinement 'SHELXL-97 (Sheldrick, 1997)'
_computing_structure_solution 'SHELXS-86 (Sheldrick, 1986)'
_diffrn_ambient_temperature 200(2)
_diffrn_measured_fraction_theta_full 0.991
_diffrn_measured_fraction_theta_max 0.991
_diffrn_measurement_device_type 'Bruker APEX2'
_diffrn_radiation_monochromator graphite
_diffrn_radiation_source 'fine-focus sealed tube'
_diffrn_radiation_type MoK\a
_diffrn_radiation_wavelength 0.71073
_diffrn_reflns_av_R_equivalents 0.0253
_diffrn_reflns_av_sigmaI/netI 0.0355
_diffrn_reflns_limit_h_max 11
_diffrn_reflns_limit_h_min -10
_diffrn_reflns_limit_k_max 12
_diffrn_reflns_limit_k_min -13
_diffrn_reflns_limit_l_max 22
_diffrn_reflns_limit_l_min -24
_diffrn_reflns_number 12783
_diffrn_reflns_theta_full 25.03
_diffrn_reflns_theta_max 25.03
_diffrn_reflns_theta_min 2.00
_exptl_absorpt_coefficient_mu 0.877
_exptl_absorpt_correction_T_max 0.7788
_exptl_absorpt_correction_T_min 0.6781
_exptl_absorpt_correction_type multi-scan
_exptl_crystal_colour black
_exptl_crystal_density_diffrn 1.379
_exptl_crystal_density_method 'not measured'
_exptl_crystal_description prism
_exptl_crystal_F_000 1012
_exptl_crystal_size_max 0.48
_exptl_crystal_size_mid 0.36
_exptl_crystal_size_min 0.30
_refine_diff_density_max 0.396
_refine_diff_density_min -0.311
_refine_diff_density_rms 0.061
_refine_ls_abs_structure_details 'Flack H D (1983), Acta Cryst. A39, 876-881'
_refine_ls_abs_structure_Flack 0.01(3)
_refine_ls_extinction_method none
_refine_ls_goodness_of_fit_ref 1.055
_refine_ls_hydrogen_treatment constr
_refine_ls_matrix_type full
_refine_ls_number_parameters 254
_refine_ls_number_reflns 3602
_refine_ls_number_restraints 0
_refine_ls_restrained_S_all 1.055
_refine_ls_R_factor_all 0.0539
_refine_ls_R_factor_gt 0.0429
_refine_ls_shift/su_max 0.001
_refine_ls_shift/su_mean 0.000
_refine_ls_structure_factor_coef Fsqd
_refine_ls_weighting_details 'calc w=1/[\s^2^(Fo^2^)+(0.0608P)^2^+0.7314P] where P=(Fo^2^+2Fc^2^)/3'
_refine_ls_weighting_scheme calc
_refine_ls_wR_factor_gt 0.1027
_refine_ls_wR_factor_ref 0.1090
_reflns_number_gt 3100
_reflns_number_total 3602
_reflns_threshold_expression >2sigma(I)
_cod_data_source_file c8dt04670k2.cif
_cod_data_source_block a17803
_cod_depositor_comments 'Adding full bibliography for 7048782--7048783.cif.'
_cod_database_code 7048782

loop_
_symmetry_equiv_pos_as_xyz
'x, y, z'
'-x+1/2, -y, z+1/2'
'-x, y+1/2, -z+1/2'
'x+1/2, -y+1/2, -z'

loop_
_atom_site_label
_atom_site_type_symbol
_atom_site_fract_x
_atom_site_fract_y
_atom_site_fract_z
_atom_site_U_iso_or_equiv
_atom_site_adp_type
_atom_site_occupancy
_atom_site_symmetry_multiplicity
_atom_site_calc_flag
_atom_site_refinement_flags
C1 C 0.2635(5) -0.0496(4) 0.7426(2) 0.0651(14) Uani 1 1 d .
H1A H 0.3585 -0.0355 0.7516 0.098 Uiso 1 1 calc R
H1B H 0.2212 0.0240 0.7287 0.098 Uiso 1 1 calc R
H1C H 0.2547 -0.1082 0.7076 0.098 Uiso 1 1 calc R
C2 C 0.5175(5) -0.0975(4) 0.8911(3) 0.0596(13) Uani 1 1 d .
H2A H 0.5593 -0.0558 0.9279 0.089 Uiso 1 1 calc R
H2B H 0.5135 -0.0456 0.8528 0.089 Uiso 1 1 calc R
H2C H 0.5705 -0.1673 0.8804 0.089 Uiso 1 1 calc R
C3 C -0.0471(6) 0.1280(6) 0.7930(2) 0.0748(17) Uani 1 1 d .
H3A H -0.1372 0.1347 0.7731 0.090 Uiso 1 1 calc R
H3B H 0.0015 0.0639 0.7704 0.090 Uiso 1 1 calc R
C4 C 0.0273(6) 0.2415(6) 0.7847(3) 0.0840(19) Uani 1 1 d .
H4A H 0.0286 0.2639 0.7378 0.101 Uiso 1 1 calc R
H4B H -0.0188 0.3045 0.8095 0.101 Uiso 1 1 calc R
C5 C 0.2314(7) 0.3316(5) 0.7994(3) 0.0828(18) Uani 1 1 d .
H5A H 0.1943 0.3947 0.8275 0.099 Uiso 1 1 calc R
H5B H 0.2262 0.3576 0.7531 0.099 Uiso 1 1 calc R
C6 C 0.3760(7) 0.3086(5) 0.8180(3) 0.088(2) Uani 1 1 d .
H6A H 0.4118 0.2426 0.7917 0.105 Uiso 1 1 calc R
H6B H 0.4308 0.3792 0.8088 0.105 Uiso 1 1 calc R
C7 C 0.5112(5) 0.2571(5) 0.9050(4) 0.0814(17) Uani 1 1 d .
H7A H 0.5697 0.3249 0.8949 0.098 Uiso 1 1 calc R
H7B H 0.5456 0.1878 0.8809 0.098 Uiso 1 1 calc R
C8 C 0.5135(6) 0.2334(5) 0.9764(4) 0.0872(19) Uani 1 1 d .
H8A H 0.6064 0.2184 0.9910 0.105 Uiso 1 1 calc R
H8B H 0.4788 0.3023 1.0007 0.105 Uiso 1 1 calc R
C9 C 0.4254(6) 0.1038(5) 1.0552(3) 0.0739(16) Uani 1 1 d .
H9A H 0.3789 0.1668 1.0797 0.089 Uiso 1 1 calc R
H9B H 0.5168 0.0957 1.0732 0.089 Uiso 1 1 calc R
C10 C 0.3520(6) -0.0083(6) 1.0629(3) 0.0762(18) Uani 1 1 d .
H10A H 0.3924 -0.0687 1.0341 0.091 Uiso 1 1 calc R
H10B H 0.3597 -0.0358 1.1089 0.091 Uiso 1 1 calc R
C11 C 0.1467(7) -0.1020(5) 1.0526(3) 0.0798(18) Uani 1 1 d .
H11A H 0.1503 -0.1303 1.0985 0.096 Uiso 1 1 calc R
H11B H 0.1880 -0.1624 1.0241 0.096 Uiso 1 1 calc R
C12 C 0.0059(7) -0.0833(5) 1.0328(3) 0.0847(18) Uani 1 1 d .
H12A H -0.0454 -0.1570 1.0386 0.102 Uiso 1 1 calc R
H12B H -0.0352 -0.0221 1.0609 0.102 Uiso 1 1 calc R
C13 C -0.1306(5) -0.0355(6) 0.9411(3) 0.0861(19) Uani 1 1 d .
H13A H -0.1788 0.0274 0.9649 0.103 Uiso 1 1 calc R
H13B H -0.1809 -0.1098 0.9467 0.103 Uiso 1 1 calc R
C14 C -0.1214(5) -0.0060(6) 0.8713(3) 0.0799(17) Uani 1 1 d .
H14A H -0.0709 -0.0685 0.8484 0.096 Uiso 1 1 calc R
H14B H -0.2126 -0.0037 0.8524 0.096 Uiso 1 1 calc R
N1 N 0.1721(4) -0.2967(4) 0.8884(2) 0.0779(13) Uani 1 1 d .
N2 N 0.3746(4) -0.3076(3) 0.7987(2) 0.0574(10) Uani 1 1 d .
O1 O 0.1204(6) -0.3772(5) 0.9105(4) 0.182(3) Uani 1 1 d .
O2 O 0.4070(5) -0.3956(3) 0.7747(2) 0.0975(14) Uani 1 1 d .
O3 O 0.2014(3) -0.0907(3) 0.79919(13) 0.0529(8) Uani 1 1 d .
O4 O 0.3885(3) -0.1315(3) 0.90863(15) 0.0505(7) Uani 1 1 d .
O5 O -0.0586(3) 0.1021(3) 0.85992(16) 0.0645(9) Uani 1 1 d .
O6 O 0.1580(4) 0.2297(3) 0.80768(16) 0.0692(10) Uani 1 1 d .
O7 O 0.3819(3) 0.2812(3) 0.88491(18) 0.0661(9) Uani 1 1 d .
O8 O 0.4320(3) 0.1329(3) 0.98923(17) 0.0653(9) Uani 1 1 d .
O9 O 0.2188(4) 0.0055(3) 1.04691(14) 0.0642(9) Uani 1 1 d .
O10 O 0.0016(3) -0.0482(3) 0.96712(17) 0.0663(10) Uani 1 1 d .
K1 K 0.21734(9) 0.06432(7) 0.90683(4) 0.0360(2) Uani 1 1 d .
Fe1 Fe 0.28422(6) -0.21457(5) 0.84679(3) 0.04459(19) Uani 1 1 d .

loop_
_atom_site_aniso_label
_atom_site_aniso_U_11
_atom_site_aniso_U_22
_atom_site_aniso_U_33
_atom_site_aniso_U_23
_atom_site_aniso_U_13
_atom_site_aniso_U_12
C1 0.072(4) 0.064(3) 0.060(3) 0.007(2) -0.001(3) 0.014(3)
C2 0.040(3) 0.046(3) 0.092(4) -0.011(3) -0.010(3) -0.003(2)
C3 0.062(3) 0.114(5) 0.049(3) -0.007(3) -0.023(3) 0.020(4)
C4 0.084(4) 0.116(5) 0.052(3) 0.016(3) -0.009(3) 0.039(4)
C5 0.114(5) 0.061(3) 0.073(3) 0.033(3) 0.013(4) 0.007(4)
C6 0.089(5) 0.064(4) 0.111(5) 0.026(4) 0.038(4) -0.005(3)
C7 0.057(4) 0.061(3) 0.126(5) -0.010(4) 0.001(4) -0.027(3)
C8 0.064(4) 0.067(4) 0.130(6) -0.035(4) -0.026(4) -0.013(3)
C9 0.063(4) 0.087(4) 0.072(4) -0.023(3) -0.028(3) 0.022(3)
C10 0.083(4) 0.102(5) 0.043(3) 0.002(3) -0.011(3) 0.047(4)
C11 0.118(5) 0.057(3) 0.065(3) 0.026(3) 0.009(3) 0.017(3)
C12 0.098(5) 0.071(4) 0.085(4) 0.024(3) 0.017(4) -0.016(4)
C13 0.045(3) 0.108(5) 0.105(5) -0.008(4) 0.006(3) -0.034(3)
C14 0.045(3) 0.097(5) 0.098(5) -0.023(4) -0.009(3) -0.012(3)
N1 0.065(3) 0.067(3) 0.102(3) 0.000(3) 0.015(3) -0.019(3)
N2 0.055(2) 0.046(2) 0.071(3) -0.004(2) 0.004(2) 0.007(2)
O1 0.138(5) 0.126(4) 0.283(8) 0.041(5) 0.082(6) -0.071(4)
O2 0.100(3) 0.045(2) 0.147(4) -0.026(2) 0.026(3) 0.019(2)
O3 0.0573(19) 0.0600(18) 0.0415(15) -0.0039(14) -0.0033(15) 0.0109(17)
O4 0.0385(17) 0.0526(17) 0.0602(18) -0.0093(17) -0.0083(15) -0.0006(14)
O5 0.0447(19) 0.082(2) 0.067(2) -0.0153(19) -0.0121(16) 0.0060(18)
O6 0.080(3) 0.065(2) 0.063(2) 0.0139(18) -0.0012(18) 0.015(2)
O7 0.053(2) 0.0573(19) 0.087(3) 0.004(2) 0.0077(18) -0.0068(18)
O8 0.060(2) 0.065(2) 0.071(2) -0.0204(19) -0.0202(18) -0.0008(19)
O9 0.080(2) 0.063(2) 0.0503(17) 0.0108(15) 0.0024(19) 0.026(2)
O10 0.061(2) 0.063(2) 0.076(2) 0.0039(19) 0.0163(18) -0.0141(18)
K1 0.0357(4) 0.0357(4) 0.0366(4) 0.0012(4) -0.0024(4) 0.0014(4)
Fe1 0.0376(3) 0.0440(3) 0.0522(3) -0.0026(3) -0.0017(3) -0.0018(3)

loop_
_atom_type_symbol
_atom_type_description
_atom_type_scat_dispersion_real
_atom_type_scat_dispersion_imag
_atom_type_scat_source
C C 0.0033 0.0016 'International Tables Vol C Tables 4.2.6.8 and 6.1.1.4'
H H 0.0000 0.0000 'International Tables Vol C Tables 4.2.6.8 and 6.1.1.4'
N N 0.0061 0.0033 'International Tables Vol C Tables 4.2.6.8 and 6.1.1.4'
O O 0.0106 0.0060 'International Tables Vol C Tables 4.2.6.8 and 6.1.1.4'
K K 0.2009 0.2494 'International Tables Vol C Tables 4.2.6.8 and 6.1.1.4'
Fe Fe 0.3463 0.8444 'International Tables Vol C Tables 4.2.6.8 and 6.1.1.4'

loop_
_geom_angle_atom_site_label_1
_geom_angle_atom_site_label_2
_geom_angle_atom_site_label_3
_geom_angle
O3 C1 H1A 109.5
O3 C1 H1B 109.5
H1A C1 H1B 109.5
O3 C1 H1C 109.5
H1A C1 H1C 109.5
H1B C1 H1C 109.5
O4 C2 K1 48.34(19)
O4 C2 H2A 109.5
K1 C2 H2A 92.3
O4 C2 H2B 109.5
K1 C2 H2B 73.9
H2A C2 H2B 109.5
O4 C2 H2C 109.5
K1 C2 H2C 154.4
H2A C2 H2C 109.5
H2B C2 H2C 109.5
O5 C3 C4 109.3(5)
O5 C3 H3A 109.8
C4 C3 H3A 109.8
O5 C3 H3B 109.8
C4 C3 H3B 109.8
H3A C3 H3B 108.3
O6 C4 C3 110.1(5)
O6 C4 H4A 109.6
C3 C4 H4A 109.6
O6 C4 H4B 109.6
C3 C4 H4B 109.6
H4A C4 H4B 108.1
O6 C5 C6 109.3(4)
O6 C5 H5A 109.8
C6 C5 H5A 109.8
O6 C5 H5B 109.8
C6 C5 H5B 109.8
H5A C5 H5B 108.3
O7 C6 C5 108.7(5)
O7 C6 H6A 109.9
C5 C6 H6A 109.9
O7 C6 H6B 109.9
C5 C6 H6B 109.9
H6A C6 H6B 108.3
O7 C7 C8 110.0(5)
O7 C7 H7A 109.7
C8 C7 H7A 109.7
O7 C7 H7B 109.7
C8 C7 H7B 109.7
H7A C7 H7B 108.2
O8 C8 C7 108.5(4)
O8 C8 H8A 110.0
C7 C8 H8A 110.0
O8 C8 H8B 110.0
C7 C8 H8B 110.0
H8A C8 H8B 108.4
O8 C9 C10 109.4(4)
O8 C9 H9A 109.8
C10 C9 H9A 109.8
O8 C9 H9B 109.8
C10 C9 H9B 109.8
H9A C9 H9B 108.2
O9 C10 C9 110.8(5)
O9 C10 H10A 109.5
C9 C10 H10A 109.5
O9 C10 H10B 109.5
C9 C10 H10B 109.5
H10A C10 H10B 108.1
O9 C11 C12 109.7(5)
O9 C11 H11A 109.7
C12 C11 H11A 109.7
O9 C11 H11B 109.7
C12 C11 H11B 109.7
H11A C11 H11B 108.2
O10 C12 C11 109.3(5)
O10 C12 H12A 109.8
C11 C12 H12A 109.8
O10 C12 H12B 109.8
C11 C12 H12B 109.8
H12A C12 H12B 108.3
O10 C13 C14 108.9(5)
O10 C13 H13A 109.9
C14 C13 H13A 109.9
O10 C13 H13B 109.9
C14 C13 H13B 109.9
H13A C13 H13B 108.3
O5 C14 C13 113.0(5)
O5 C14 H14A 109.0
C13 C14 H14A 109.0
O5 C14 H14B 109.0
C13 C14 H14B 109.0
H14A C14 H14B 107.8
O1 N1 Fe1 160.3(5)
O2 N2 Fe1 158.0(4)
C1 O3 Fe1 118.5(3)
C1 O3 K1 114.1(3)
Fe1 O3 K1 92.47(10)
C2 O4 Fe1 118.7(3)
C2 O4 K1 109.9(2)
Fe1 O4 K1 92.98(11)
C3 O5 C14 112.5(4)
C3 O5 K1 105.6(3)
C14 O5 K1 103.7(3)
C5 O6 C4 112.1(5)
C5 O6 K1 122.3(3)
C4 O6 K1 120.0(3)
C7 O7 C6 111.8(5)
C7 O7 K1 107.8(3)
C6 O7 K1 107.8(3)
C9 O8 C8 113.4(4)
C9 O8 K1 118.2(3)
C8 O8 K1 123.0(3)
C10 O9 C11 111.8(5)
C10 O9 K1 105.1(3)
C11 O9 K1 105.8(3)
C12 O10 C13 114.3(4)
C12 O10 K1 121.9(3)
C13 O10 K1 120.3(3)
O10 K1 O4 95.81(10)
O10 K1 O3 90.66(10)
O4 K1 O3 63.14(9)
O10 K1 O6 117.24(11)
O4 K1 O6 131.76(10)
O3 K1 O6 81.33(9)
O10 K1 O8 116.80(11)
O4 K1 O8 75.49(9)
O3 K1 O8 132.51(10)
O6 K1 O8 113.51(11)
O10 K1 O9 58.08(11)
O4 K1 O9 78.63(9)
O3 K1 O9 127.91(9)
O6 K1 O9 148.17(10)
O8 K1 O9 58.85(11)
O10 K1 O5 59.14(11)
O4 K1 O5 133.58(10)
O3 K1 O5 77.69(9)
O6 K1 O5 58.33(11)
O8 K1 O5 149.25(10)
O9 K1 O5 110.68(11)
O10 K1 O7 150.02(10)
O4 K1 O7 108.68(9)
O3 K1 O7 115.48(10)
O6 K1 O7 57.33(11)
O8 K1 O7 56.36(10)
O9 K1 O7 109.28(11)
O5 K1 O7 110.16(10)
O10 K1 Fe1 83.36(7)
O4 K1 Fe1 32.97(6)
O3 K1 Fe1 33.22(6)
O6 K1 Fe1 113.50(7)
O8 K1 Fe1 108.36(7)
O9 K1 Fe1 97.65(7)
O5 K1 Fe1 101.52(7)
O7 K1 Fe1 126.52(7)
O10 K1 C2 117.17(10)
O4 K1 C2 21.73(10)
O3 K1 C2 69.60(10)
O6 K1 C2 117.45(11)
O8 K1 C2 63.53(10)
O9 K1 C2 87.97(11)
O5 K1 C2 147.16(10)
O7 K1 C2 87.11(11)
Fe1 K1 C2 47.73(7)
N1 Fe1 N2 107.3(2)
N1 Fe1 O4 108.05(19)
N2 Fe1 O4 113.70(17)
N1 Fe1 O3 112.17(19)
N2 Fe1 O3 113.52(16)
O4 Fe1 O3 102.06(13)
N1 Fe1 K1 101.66(16)
N2 Fe1 K1 151.04(13)
O4 Fe1 K1 54.05(9)
O3 Fe1 K1 54.31(8)

loop_
_geom_bond_atom_site_label_1
_geom_bond_atom_site_label_2
_geom_bond_distance
C1 O3 1.390(6)
C1 H1A 0.9800
C1 H1B 0.9800
C1 H1C 0.9800
C2 O4 1.393(5)
C2 K1 3.536(5)
C2 H2A 0.9800
C2 H2B 0.9800
C2 H2C 0.9800
C3 O5 1.399(6)
C3 C4 1.501(8)
C3 H3A 0.9900
C3 H3B 0.9900
C4 O6 1.395(6)
C4 H4A 0.9900
C4 H4B 0.9900
C5 O6 1.382(7)
C5 C6 1.517(9)
C5 H5A 0.9900
C5 H5B 0.9900
C6 O7 1.400(7)
C6 H6A 0.9900
C6 H6B 0.9900
C7 O7 1.384(7)
C7 C8 1.478(9)
C7 H7A 0.9900
C7 H7B 0.9900
C8 O8 1.429(7)
C8 H8A 0.9900
C8 H8B 0.9900
C9 O8 1.385(6)
C9 C10 1.480(8)
C9 H9A 0.9900
C9 H9B 0.9900
C10 O9 1.380(6)
C10 H10A 0.9900
C10 H10B 0.9900
C11 O9 1.425(7)
C11 C12 1.480(9)
C11 H11A 0.9900
C11 H11B 0.9900
C12 O10 1.398(6)
C12 H12A 0.9900
C12 H12B 0.9900
C13 O10 1.431(7)
C13 C14 1.463(8)
C13 H13A 0.9900
C13 H13B 0.9900
C14 O5 1.401(7)
C14 H14A 0.9900
C14 H14B 0.9900
N1 O1 1.146(6)
N1 Fe1 1.687(5)
N2 O2 1.160(5)
N2 Fe1 1.703(4)
O3 Fe1 1.901(3)
O3 K1 2.818(3)
O4 Fe1 1.889(3)
O4 K1 2.810(3)
O5 K1 2.952(3)
O6 K1 2.824(3)
O7 K1 3.000(4)
O8 K1 2.834(3)
O9 K1 2.931(3)
O10 K1 2.793(3)
K1 Fe1 3.4667(10)
